data_7041672
loop_
_publ_author_name
'Wang, Shiqing'
'Yang, Xiaoping'
'Qian, Jinjie'
'Li, Qipeng'
'Chen, Zhongning'
'Zhang, Lijie'
'Huang, Shaoming'
'Wang, Chengri'
'Jones, Richard A.'

_publ_section_title
;
 Anion dependent self-assembly of sandwich 13-metal Ni-Ln nanoclusters
 with a long-chain Schiff base ligand.
;
_journal_issue 6
_journal_name_full 'Dalton transactions (Cambridge, England : 2003)'
_journal_page_first 1748
_journal_page_last 1752
_journal_paper_doi 10.1039/c6dt03830a
_journal_volume 46
_journal_year 2017
_chemical_formula_moiety 'C156 H192 Dy6 N12 Ni7 O66, 4(C H4 O), O2, 9(O)'
_chemical_formula_sum 'C160 H208 Dy6 N12 Ni7 O81'
_chemical_formula_weight 4981.35
_chemical_name_systematic
; 
 ? 
;
_space_group_IT_number 14
_symmetry_cell_setting monoclinic
_symmetry_space_group_name_Hall '-P 2yn'
_symmetry_space_group_name_H-M 'P 1 21/n 1'
_atom_sites_solution_hydrogens geom
_atom_sites_solution_primary direct
_atom_sites_solution_secondary difmap
_audit_creation_method SHELXL-97
_audit_update_record
;
2016-09-16 deposited with the CCDC.
2017-01-11 downloaded from the CCDC.
;
_cell_angle_alpha 90.00
_cell_angle_beta 114.9780(10)
_cell_angle_gamma 90.00
_cell_formula_units_Z 2
_cell_length_a 17.0562(9)
_cell_length_b 37.109(2)
_cell_length_c 17.9813(10)
_cell_measurement_reflns_used 8901
_cell_measurement_temperature 190(1)
_cell_measurement_theta_max 27.6322
_cell_measurement_theta_min 1.3329
_cell_volume 10316.6(10)
_computing_cell_refinement 'Collect software, Nonius B.V. 1998'
_computing_data_collection 'Collect software, Nonius B.V. 1998'
_computing_data_reduction
;
DENZO and Scalepack (Otwinoski and Minor, 1997)
;
_computing_molecular_graphics 'XP SHELXTL/PC, Siemens Analytical'
_computing_structure_refinement 'XL SHELXTL/PC, Siemens Analytical'
_computing_structure_solution
;

SIR97 - Altomare A., Burla M.C., Camalli M., Cascarano G.L., Giacovazzo C., 
Guagliardi A., Moliterni A.G.G., Polidori G.,Spagna R.
;
_diffrn_ambient_temperature 190(1)
_diffrn_detector_area_resol_mean 13.6612
_diffrn_measured_fraction_theta_full 0.992
_diffrn_measured_fraction_theta_max 0.992
_diffrn_measurement_device_type 'Mercury2 (2x2 bin mode)'
_diffrn_measurement_method dtprofit.ref
_diffrn_radiation_monochromator graphite
_diffrn_radiation_source 'fine-focus sealed tube'
_diffrn_radiation_type MoK\a
_diffrn_radiation_wavelength 0.71073
_diffrn_reflns_av_R_equivalents 0.0436
_diffrn_reflns_av_sigmaI/netI 0.0450
_diffrn_reflns_limit_h_max 19
_diffrn_reflns_limit_h_min -20
_diffrn_reflns_limit_k_max 43
_diffrn_reflns_limit_k_min -44
_diffrn_reflns_limit_l_max 20
_diffrn_reflns_limit_l_min -21
_diffrn_reflns_number 63077
_diffrn_reflns_theta_full 25.00
_diffrn_reflns_theta_max 25.00
_diffrn_reflns_theta_min 1.38
_exptl_absorpt_coefficient_mu 2.854
_exptl_absorpt_correction_T_max 1.0000
_exptl_absorpt_correction_T_min 0.7955
_exptl_absorpt_correction_type multi-scan
_exptl_absorpt_process_details 'DENZO and Scalepack (Otwinoski and Minor, 1997)'
_exptl_crystal_colour Green
_exptl_crystal_density_diffrn 1.604
_exptl_crystal_density_method 'not measured'
_exptl_crystal_description Block
_exptl_crystal_F_000 4984
_exptl_crystal_size_max 0.20
_exptl_crystal_size_mid 0.16
_exptl_crystal_size_min 0.12
_refine_diff_density_max 5.276
_refine_diff_density_min -4.960
_refine_diff_density_rms 0.322
_refine_ls_extinction_method none
_refine_ls_goodness_of_fit_ref 1.012
_refine_ls_hydrogen_treatment constr
_refine_ls_matrix_type fullcycle
_refine_ls_number_parameters 1226
_refine_ls_number_reflns 18037
_refine_ls_number_restraints 818
_refine_ls_restrained_S_all 1.018
_refine_ls_R_factor_all 0.1203
_refine_ls_R_factor_gt 0.0981
_refine_ls_shift/su_max 0.000
_refine_ls_shift/su_mean 0.000
_refine_ls_structure_factor_coef Fsqd
_refine_ls_weighting_details 'calc w=1/[\s^2^(Fo^2^)+(0.1557P)^2^+367.5341P] where P=(Fo^2^+2Fc^2^)/3'
_refine_ls_weighting_scheme calc
_refine_ls_wR_factor_gt 0.2614
_refine_ls_wR_factor_ref 0.2855
_reflns_number_gt 14007
_reflns_number_total 18037
_reflns_threshold_expression >2sigma(I)
_cod_data_source_file c6dt03830a2.cif
_cod_data_source_block cluster-4
_cod_depositor_comments
;
The following automatic conversions were performed:

'_symmetry_cell_setting' value 'Monoclinic' changed to 'monoclinic'
according to
/usr/data/users/saulius/crontab/automatic-downloads/rss-feeds/RSC/lib/dictionaries/cif_core.dic
dictionary named 'cif_core.dic' version 2.4.2 from 2011-04-26.

'_exptl_absorpt_correction_type' value 'Multi-scan' changed to
'multi-scan' according to
/usr/data/users/saulius/crontab/automatic-downloads/rss-feeds/RSC/lib/dictionaries/cif_core.dic
dictionary named 'cif_core.dic' version 2.4.2 from 2011-04-26.

Automatic conversion script
Id: cif_fix_values 4268 2015-11-12 08:31:59Z antanas 

 Adding full bibliography for 7041671--7041674.cif.
;
_cod_original_sg_symbol_H-M P2(1)/n
_cod_database_code 7041672

loop_
_symmetry_equiv_pos_as_xyz
'x, y, z'
'-x+1/2, y+1/2, -z+1/2'
'-x, -y, -z'
'x-1/2, -y-1/2, z-1/2'

loop_
_atom_site_label
_atom_site_type_symbol
_atom_site_fract_x
_atom_site_fract_y
_atom_site_fract_z
_atom_site_U_iso_or_equiv
_atom_site_adp_type
_atom_site_occupancy
_atom_site_symmetry_multiplicity
_atom_site_calc_flag
_atom_site_refinement_flags
Dy1 Dy 0.45989(4) 0.149111(17) 0.57690(4) 0.02605(19) Uani 1 1 d U
Dy2 Dy 0.29474(4) 0.116281(19) 0.32121(4) 0.0306(2) Uani 1 1 d U
Dy3 Dy 0.23512(5) 0.078082(19) 0.52402(4) 0.0343(2) Uani 1 1 d U
Ni2 Ni 0.48903(10) 0.16436(4) 0.41115(10) 0.0206(3) Uani 1 1 d U
Ni3 Ni 0.13632(10) 0.06286(4) 0.31150(10) 0.0212(4) Uani 1 1 d U
Ni4 Ni 0.38051(10) 0.10604(4) 0.70325(10) 0.0208(3) Uani 1 1 d U
N1 N 0.4809(8) 0.0741(3) 0.7742(7) 0.030(3) Uani 1 1 d U
N2 N 0.3529(7) 0.1237(3) 0.7986(7) 0.027(2) Uani 1 1 d U
N3 N 0.5725(7) 0.1340(3) 0.3827(7) 0.030(3) Uani 1 1 d U
N4 N 0.5272(7) 0.2133(3) 0.3845(7) 0.029(3) Uani 1 1 d U
N5 N 0.1396(7) 0.0081(3) 0.2992(7) 0.030(3) Uani 1 1 d U
N6 N 0.0110(7) 0.0683(3) 0.2242(7) 0.027(2) Uani 1 1 d U
O1 O 0.1719(9) 0.0187(4) 0.6162(9) 0.061(4) Uani 1 1 d U
O2 O 0.2984(6) 0.0638(3) 0.6713(6) 0.028(2) Uani 1 1 d U
O3 O 0.5575(9) 0.0939(4) 0.9412(8) 0.061(3) Uani 1 1 d U
O4 O 0.4066(9) 0.1077(4) 0.9743(8) 0.056(3) Uani 1 1 d U
O5 O 0.4514(5) 0.1515(2) 0.7108(5) 0.0215(18) Uani 1 1 d U
O6 O 0.4930(6) 0.2090(2) 0.6539(6) 0.026(2) Uani 1 1 d U
O7 O 0.6533(6) 0.1725(3) 0.6881(6) 0.036(2) Uani 1 1 d U
O8 O 0.5721(5) 0.1639(2) 0.5317(5) 0.0229(19) Uani 1 1 d U
O9 O 0.6419(10) 0.1624(5) 0.2722(9) 0.072(4) Uani 1 1 d U
O10 O 0.6610(10) 0.2361(5) 0.3360(10) 0.079(4) Uani 1 1 d U
O11 O 0.3863(6) 0.1624(2) 0.2978(5) 0.0243(19) Uani 1 1 d U
O12 O 0.2233(6) 0.1581(3) 0.1983(6) 0.031(2) Uani 1 1 d U
O13 O 0.2675(9) 0.0943(3) 0.1467(8) 0.051(3) Uani 1 1 d U
O14 O 0.1927(6) 0.0705(2) 0.2348(5) 0.0243(19) Uani 1 1 d U
O15 O -0.0212(8) -0.0343(4) 0.2471(8) 0.059(3) Uani 1 1 d U
O16 O -0.1233(8) 0.0195(4) 0.1251(9) 0.058(3) Uani 1 1 d U
O17 O 0.0953(6) 0.0634(2) 0.4040(5) 0.0235(19) Uani 1 1 d U
O18 O 0.0923(6) 0.0866(3) 0.5392(6) 0.034(2) Uani 1 1 d U
O19 O 0.4279(5) 0.1214(2) 0.4428(5) 0.0176(17) Uani 1 1 d U
O20 O 0.2621(5) 0.0709(2) 0.4038(5) 0.0224(18) Uani 1 1 d U
O21 O 0.3860(5) 0.0966(2) 0.5892(5) 0.0186(17) Uani 1 1 d U
O22 O 0.1688(6) 0.1322(2) 0.4433(6) 0.0250(19) Uani 1 1 d U
O23 O 0.1446(6) 0.1213(2) 0.3132(5) 0.0237(19) Uani 1 1 d U
O24 O 0.2796(6) 0.1739(2) 0.3793(5) 0.0246(19) Uani 1 1 d U
O25 O 0.4113(5) 0.1940(2) 0.4621(5) 0.0199(18) Uani 1 1 d U
O26 O 0.2626(5) 0.1330(2) 0.6176(5) 0.0225(18) Uani 1 1 d U
O27 O 0.3198(5) 0.1730(2) 0.5612(5) 0.0213(18) Uani 1 1 d U
O28 O 0.2672(10) 0.0152(4) 0.5247(8) 0.060(3) Uani 1 1 d U
O29 O 0.3973(19) 0.0171(8) 0.5503(18) 0.145(9) Uani 1 1 d U
O30 O 0.5670(6) 0.1034(3) 0.6327(7) 0.038(2) Uani 1 1 d U
O31 O 0.5396(10) 0.0583(4) 0.5502(10) 0.077(4) Uani 1 1 d U
O32 O 0.4000(11) 0.0273(4) 0.3852(11) 0.077(4) Uani 1 1 d U
O33 O 0.3874(7) 0.0729(3) 0.3022(8) 0.051(3) Uani 1 1 d U
C1 C 0.1143(14) -0.0077(6) 0.5644(14) 0.067(6) Uani 1 1 d U
H1A H 0.0728 0.0037 0.5158 0.101 Uiso 1 1 calc R
H1B H 0.0848 -0.0194 0.5929 0.101 Uiso 1 1 calc R
H1C H 0.1464 -0.0253 0.5494 0.101 Uiso 1 1 calc R
C2 C 0.2443(12) 0.0064(5) 0.6790(11) 0.047(4) Uani 1 1 d U
C3 C 0.2570(14) -0.0275(5) 0.7167(13) 0.058(5) Uani 1 1 d U
H3A H 0.2110 -0.0437 0.6996 0.069 Uiso 1 1 calc R
C4 C 0.3329(14) -0.0374(5) 0.7763(13) 0.057(5) Uani 1 1 d U
H4A H 0.3403 -0.0602 0.7995 0.069 Uiso 1 1 calc R
C5 C 0.4004(13) -0.0127(5) 0.8029(12) 0.054(5) Uani 1 1 d U
H5A H 0.4523 -0.0192 0.8460 0.065 Uiso 1 1 calc R
C6 C 0.3940(11) 0.0213(5) 0.7680(10) 0.042(4) Uani 1 1 d U
C7 C 0.3146(10) 0.0316(4) 0.7061(9) 0.034(3) Uani 1 1 d U
C8 C 0.4717(11) 0.0425(5) 0.7958(10) 0.042(4) Uani 1 1 d U
H8A H 0.5213 0.0316 0.8345 0.051 Uiso 1 1 calc R
C9 C 0.5705(10) 0.0900(5) 0.8148(10) 0.038(3) Uani 1 1 d U
H9A H 0.6127 0.0707 0.8354 0.046 Uiso 1 1 calc R
H9B H 0.5826 0.1036 0.7749 0.046 Uiso 1 1 calc R
C10 C 0.5780(12) 0.1142(5) 0.8846(11) 0.049(4) Uani 1 1 d U
H10A H 0.6364 0.1236 0.9116 0.058 Uiso 1 1 calc R
H10B H 0.5385 0.1344 0.8639 0.058 Uiso 1 1 calc R
C12 C 0.5578(16) 0.1154(7) 1.0093(15) 0.073(6) Uani 1 1 d U
H12A H 0.5426 0.1402 0.9923 0.088 Uiso 1 1 calc R
H12B H 0.6145 0.1150 1.0550 0.088 Uiso 1 1 calc R
C13 C 0.4913(15) 0.0986(7) 1.0338(13) 0.067(6) Uani 1 1 d U
H13A H 0.4983 0.0727 1.0372 0.080 Uiso 1 1 calc R
H13B H 0.4994 0.1075 1.0873 0.080 Uiso 1 1 calc R
C15 C 0.3703(12) 0.0812(5) 0.9100(10) 0.046(4) Uani 1 1 d U
H15A H 0.3406 0.0626 0.9262 0.055 Uiso 1 1 calc R
H15B H 0.4157 0.0700 0.8991 0.055 Uiso 1 1 calc R
C16 C 0.3072(10) 0.1006(4) 0.8340(9) 0.036(3) Uani 1 1 d U
H16A H 0.2725 0.0831 0.7936 0.044 Uiso 1 1 calc R
H16B H 0.2685 0.1153 0.8483 0.044 Uiso 1 1 calc R
C17 C 0.3622(9) 0.1568(4) 0.8226(9) 0.032(3) Uani 1 1 d U
H17A H 0.3413 0.1627 0.8612 0.038 Uiso 1 1 calc R
C18 C 0.4016(9) 0.1858(4) 0.7963(9) 0.030(3) Uani 1 1 d U
C19 C 0.3945(11) 0.2200(4) 0.8263(10) 0.040(4) Uani 1 1 d U
H19A H 0.3708 0.2219 0.8642 0.048 Uiso 1 1 calc R
C20 C 0.4216(11) 0.2508(4) 0.8015(11) 0.043(4) Uani 1 1 d U
H20A H 0.4177 0.2731 0.8234 0.052 Uiso 1 1 calc R
C21 C 0.4553(10) 0.2481(4) 0.7427(10) 0.036(3) Uani 1 1 d U
H21A H 0.4722 0.2687 0.7238 0.044 Uiso 1 1 calc R
C22 C 0.4632(8) 0.2147(3) 0.7131(8) 0.023(3) Uani 1 1 d U
C23 C 0.4383(8) 0.1819(3) 0.7405(8) 0.023(3) Uani 1 1 d U
C24 C 0.5243(10) 0.2397(4) 0.6252(9) 0.033(3) Uani 1 1 d U
H24A H 0.5715 0.2506 0.6705 0.050 Uiso 1 1 calc R
H24B H 0.4785 0.2569 0.6011 0.050 Uiso 1 1 calc R
H24C H 0.5437 0.2319 0.5848 0.050 Uiso 1 1 calc R
C25 C 0.6932(12) 0.1759(5) 0.7747(10) 0.049(4) Uani 1 1 d U
H25A H 0.6534 0.1869 0.7929 0.073 Uiso 1 1 calc R
H25B H 0.7440 0.1906 0.7907 0.073 Uiso 1 1 calc R
H25C H 0.7090 0.1525 0.7991 0.073 Uiso 1 1 calc R
C26 C 0.7010(8) 0.1571(4) 0.6510(8) 0.026(3) Uani 1 1 d U
C27 C 0.7862(10) 0.1464(4) 0.6912(10) 0.038(3) Uani 1 1 d U
H27A H 0.8168 0.1501 0.7473 0.045 Uiso 1 1 calc R
C28 C 0.8252(10) 0.1300(5) 0.6461(11) 0.045(4) Uani 1 1 d U
H28A H 0.8822 0.1223 0.6722 0.054 Uiso 1 1 calc R
C29 C 0.7801(10) 0.1253(5) 0.5636(11) 0.042(4) Uani 1 1 d U
H29A H 0.8079 0.1147 0.5343 0.051 Uiso 1 1 calc R
C30 C 0.6943(9) 0.1356(4) 0.5218(10) 0.034(3) Uani 1 1 d U
C31 C 0.6526(9) 0.1533(4) 0.5652(9) 0.029(3) Uani 1 1 d U
C32 C 0.6500(11) 0.1263(5) 0.4348(10) 0.041(4) Uani 1 1 d U
H32A H 0.6825 0.1130 0.4140 0.050 Uiso 1 1 calc R
C33 C 0.5476(11) 0.1222(5) 0.2980(11) 0.047(4) Uani 1 1 d U
H33A H 0.4890 0.1128 0.2755 0.056 Uiso 1 1 calc R
H33B H 0.5858 0.1031 0.2969 0.056 Uiso 1 1 calc R
C34 C 0.5525(12) 0.1530(5) 0.2467(11) 0.051(4) Uani 1 1 d U
H34A H 0.5269 0.1462 0.1892 0.062 Uiso 1 1 calc R
H34D H 0.5208 0.1735 0.2535 0.062 Uiso 1 1 calc R
C36 C 0.651(2) 0.1916(9) 0.230(2) 0.112(10) Uani 1 1 d U
H36A H 0.5941 0.2013 0.1955 0.134 Uiso 1 1 calc R
H36B H 0.6791 0.1847 0.1959 0.134 Uiso 1 1 calc R
C37 C 0.7045(16) 0.2204(7) 0.2920(16) 0.079(7) Uani 1 1 d U
H37D H 0.7579 0.2095 0.3307 0.095 Uiso 1 1 calc R
H37B H 0.7195 0.2392 0.2628 0.095 Uiso 1 1 calc R
C39 C 0.6810(11) 0.2198(5) 0.4122(12) 0.052(4) Uani 1 1 d U
H39A H 0.7366 0.2283 0.4522 0.063 Uiso 1 1 calc R
H39B H 0.6842 0.1938 0.4074 0.063 Uiso 1 1 calc R
C40 C 0.6105(9) 0.2294(4) 0.4393(9) 0.037(3) Uani 1 1 d U
H40A H 0.6268 0.2208 0.4948 0.045 Uiso 1 1 calc R
H40B H 0.6046 0.2554 0.4393 0.045 Uiso 1 1 calc R
C41 C 0.4776(9) 0.2340(4) 0.3282(9) 0.033(3) Uani 1 1 d U
H41A H 0.4989 0.2569 0.3264 0.040 Uiso 1 1 calc R
C42 C 0.3898(9) 0.2259(4) 0.2649(8) 0.028(3) Uani 1 1 d U
C43 C 0.3453(10) 0.2548(4) 0.2143(9) 0.038(3) Uani 1 1 d U
H43A H 0.3733 0.2769 0.2212 0.045 Uiso 1 1 calc R
C44 C 0.2639(10) 0.2518(4) 0.1561(10) 0.037(3) Uani 1 1 d U
H44A H 0.2373 0.2712 0.1219 0.044 Uiso 1 1 calc R
C45 C 0.2191(10) 0.2190(4) 0.1474(8) 0.032(3) Uani 1 1 d U
H45A H 0.1623 0.2168 0.1084 0.039 Uiso 1 1 calc R
C46 C 0.2608(8) 0.1900(4) 0.1978(8) 0.027(3) Uani 1 1 d U
C47 C 0.3498(8) 0.1921(4) 0.2563(8) 0.023(3) Uani 1 1 d U
C48 C 0.1343(10) 0.1532(5) 0.1402(10) 0.040(4) Uani 1 1 d U
H48A H 0.1229 0.1675 0.0922 0.060 Uiso 1 1 calc R
H48B H 0.0968 0.1607 0.1648 0.060 Uiso 1 1 calc R
H48C H 0.1241 0.1283 0.1252 0.060 Uiso 1 1 calc R
C49 C 0.3225(15) 0.1063(6) 0.1105(14) 0.068(6) Uani 1 1 d U
H49A H 0.3308 0.1319 0.1180 0.102 Uiso 1 1 calc R
H49B H 0.2965 0.1008 0.0530 0.102 Uiso 1 1 calc R
H49C H 0.3774 0.0943 0.1362 0.102 Uiso 1 1 calc R
C50 C 0.2478(10) 0.0576(4) 0.1382(9) 0.038(3) Uani 1 1 d U
C51 C 0.2678(11) 0.0334(5) 0.0899(10) 0.046(4) Uani 1 1 d U
H51A H 0.2956 0.0413 0.0582 0.055 Uiso 1 1 calc R
C52 C 0.2458(11) -0.0028(5) 0.0892(10) 0.043(4) Uani 1 1 d U
H52A H 0.2570 -0.0189 0.0552 0.052 Uiso 1 1 calc R
C53 C 0.2091(10) -0.0146(4) 0.1363(10) 0.042(4) Uani 1 1 d U
H53A H 0.1955 -0.0389 0.1354 0.050 Uiso 1 1 calc R
C54 C 0.1902(9) 0.0093(4) 0.1885(9) 0.030(3) Uani 1 1 d U
C55 C 0.2086(8) 0.0459(4) 0.1886(8) 0.027(3) Uani 1 1 d U
C56 C 0.1589(8) -0.0078(4) 0.2453(9) 0.029(3) Uani 1 1 d U
H56A H 0.1525 -0.0327 0.2418 0.035 Uiso 1 1 calc R
C57 C 0.1141(9) -0.0158(4) 0.3491(9) 0.035(3) Uani 1 1 d U
H57A H 0.1437 -0.0085 0.4062 0.042 Uiso 1 1 calc R
H57B H 0.1323 -0.0401 0.3446 0.042 Uiso 1 1 calc R
C58 C 0.0191(10) -0.0156(5) 0.3248(10) 0.040(4) Uani 1 1 d U
H58A H 0.0060 -0.0278 0.3660 0.047 Uiso 1 1 calc R
H58B H -0.0022 0.0089 0.3194 0.047 Uiso 1 1 calc R
C60 C -0.1136(15) -0.0331(7) 0.2097(14) 0.074(6) Uani 1 1 d U
H60A H -0.1335 -0.0182 0.2427 0.089 Uiso 1 1 calc R
H60B H -0.1363 -0.0572 0.2079 0.089 Uiso 1 1 calc R
C61 C -0.1465(13) -0.0185(6) 0.1268(12) 0.057(5) Uani 1 1 d U
H61A H -0.2090 -0.0208 0.1011 0.069 Uiso 1 1 calc R
H61B H -0.1237 -0.0326 0.0950 0.069 Uiso 1 1 calc R
C63 C -0.0459(10) 0.0249(5) 0.1103(10) 0.037(3) Uani 1 1 d U
H63A H -0.0603 0.0219 0.0523 0.045 Uiso 1 1 calc R
H63B H -0.0022 0.0072 0.1407 0.045 Uiso 1 1 calc R
C64 C -0.0115(9) 0.0624(4) 0.1375(9) 0.033(3) Uani 1 1 d U
H64A H 0.0394 0.0662 0.1274 0.040 Uiso 1 1 calc R
H64B H -0.0548 0.0798 0.1053 0.040 Uiso 1 1 calc R
C65 C -0.0479(9) 0.0809(4) 0.2413(9) 0.033(3) Uani 1 1 d U
H65A H -0.1002 0.0853 0.1964 0.040 Uiso 1 1 calc R
C66 C -0.0462(9) 0.0895(4) 0.3218(9) 0.032(3) Uani 1 1 d U
C67 C -0.1193(10) 0.1076(4) 0.3210(11) 0.039(4) Uani 1 1 d U
H67A H -0.1665 0.1121 0.2714 0.047 Uiso 1 1 calc R
C68 C -0.1213(10) 0.1187(4) 0.3929(11) 0.040(4) Uani 1 1 d U
H68A H -0.1698 0.1307 0.3915 0.048 Uiso 1 1 calc R
C69 C -0.0524(10) 0.1122(4) 0.4671(11) 0.040(4) Uani 1 1 d U
H69A H -0.0538 0.1199 0.5157 0.048 Uiso 1 1 calc R
C70 C 0.0188(9) 0.0943(4) 0.4683(9) 0.030(3) Uani 1 1 d U
C71 C 0.0246(9) 0.0809(4) 0.3962(9) 0.029(3) Uani 1 1 d U
C72 C 0.0936(10) 0.0985(4) 0.6159(10) 0.037(3) Uani 1 1 d U
H72A H 0.0377 0.0946 0.6154 0.055 Uiso 1 1 calc R
H72B H 0.1075 0.1237 0.6233 0.055 Uiso 1 1 calc R
H72C H 0.1363 0.0851 0.6601 0.055 Uiso 1 1 calc R
C73 C 0.0766(9) 0.1721(4) 0.3414(9) 0.033(3) Uani 1 1 d U
H73A H 0.0741 0.1835 0.3882 0.049 Uiso 1 1 calc R
H73B H 0.0195 0.1647 0.3039 0.049 Uiso 1 1 calc R
H73C H 0.0992 0.1888 0.3145 0.049 Uiso 1 1 calc R
C74 C 0.1333(8) 0.1403(4) 0.3682(9) 0.025(3) Uani 1 1 d U
C75 C 0.2957(10) 0.2369(4) 0.4189(10) 0.039(4) Uani 1 1 d U
H75A H 0.2345 0.2375 0.3854 0.058 Uiso 1 1 calc R
H75B H 0.3242 0.2533 0.3970 0.058 Uiso 1 1 calc R
H75C H 0.3071 0.2439 0.4739 0.058 Uiso 1 1 calc R
C76 C 0.3298(8) 0.1984(3) 0.4193(8) 0.021(3) Uani 1 1 d U
C77 C 0.2025(10) 0.1920(4) 0.5887(10) 0.036(3) Uani 1 1 d U
H77A H 0.2117 0.2141 0.5660 0.054 Uiso 1 1 calc R
H77B H 0.2095 0.1961 0.6439 0.054 Uiso 1 1 calc R
H77C H 0.1451 0.1833 0.5561 0.054 Uiso 1 1 calc R
C78 C 0.2668(8) 0.1645(3) 0.5891(8) 0.020(3) Uani 1 1 d U
C79 C 0.3407(19) -0.0412(7) 0.5559(18) 0.094(8) Uani 1 1 d U
H79A H 0.2851 -0.0519 0.5428 0.140 Uiso 1 1 calc R
H79B H 0.3763 -0.0438 0.6135 0.140 Uiso 1 1 calc R
H79C H 0.3678 -0.0531 0.5254 0.140 Uiso 1 1 calc R
C80 C 0.3290(13) 0.0001(5) 0.5327(12) 0.054(5) Uani 1 1 d U
C81 C 0.6742(11) 0.0587(5) 0.6653(12) 0.052(4) Uani 1 1 d U
H81A H 0.7009 0.0723 0.7153 0.077 Uiso 1 1 calc R
H81B H 0.7098 0.0597 0.6359 0.077 Uiso 1 1 calc R
H81C H 0.6675 0.0341 0.6779 0.077 Uiso 1 1 calc R
C82 C 0.5866(11) 0.0746(5) 0.6131(11) 0.043(4) Uani 1 1 d U
C83 C 0.4460(18) 0.0191(8) 0.2759(17) 0.087(7) Uani 1 1 d U
H83A H 0.4500 0.0332 0.2328 0.130 Uiso 1 1 calc R
H83B H 0.4059 -0.0003 0.2524 0.130 Uiso 1 1 calc R
H83C H 0.5019 0.0095 0.3103 0.130 Uiso 1 1 calc R
C84 C 0.4132(9) 0.0441(4) 0.3294(10) 0.032(3) Uani 1 1 d U
O34 O -0.047(2) 0.2082(10) 0.542(2) 0.089(10) Uani 0.50 1 d PU
H34B H -0.0593 0.1968 0.5749 0.107 Uiso 0.50 1 calc PR
C85 C -0.046(2) 0.2465(9) 0.560(2) 0.043(8) Uani 0.50 1 d PU
H85A H -0.0028 0.2582 0.5476 0.065 Uiso 0.50 1 calc PR
H85B H -0.0333 0.2498 0.6167 0.065 Uiso 0.50 1 calc PR
H85C H -0.1018 0.2566 0.5266 0.065 Uiso 0.50 1 calc PR
O35 O -0.168(3) 0.1669(16) 0.111(4) 0.150(19) Uani 0.50 1 d PDU
H35B H -0.1559 0.1798 0.1515 0.180 Uiso 0.50 1 calc PR
C86 C -0.100(4) 0.1698(18) 0.082(4) 0.11(2) Uani 0.50 1 d PDU
H86A H -0.0468 0.1609 0.1239 0.164 Uiso 0.50 1 calc PR
H86B H -0.0932 0.1946 0.0712 0.164 Uiso 0.50 1 calc PR
H86C H -0.1159 0.1559 0.0332 0.164 Uiso 0.50 1 calc PR
O36 O 1.015(3) 0.0866(15) 0.949(3) 0.28(2) Uani 1 1 d DU
H36D H 1.0009 0.0668 0.9598 0.337 Uiso 1 1 calc R
C88 C 0.964(3) 0.0947(15) 0.863(3) 0.19(2) Uani 1 1 d DU
H88A H 0.9829 0.1172 0.8498 0.224 Uiso 1 1 calc R
H88B H 0.9041 0.0962 0.8520 0.224 Uiso 1 1 calc R
H88C H 0.9721 0.0759 0.8301 0.224 Uiso 1 1 calc R
O37 O 0.104(3) 0.1693(15) 0.774(3) 0.27(2) Uani 1 1 d U
O38 O 0.8064(9) 0.1048(4) 0.9492(9) 0.065(4) Uani 1 1 d U
O39 O -0.2624(12) 0.0641(5) 0.0648(12) 0.093(5) Uani 1 1 d U
O40 O 0.3633(18) 0.2000(7) 1.0318(16) 0.058(7) Uani 0.50 1 d PU
O41 O 0.5931(16) 0.0090(7) 0.9990(14) 0.050(6) Uani 0.50 1 d PU
O42 O -0.0361(8) 0.1891(3) -0.0478(7) 0.046(3) Uiso 1 1 d .
O43 O 0.2720(19) 0.1879(8) 0.9784(17) 0.064(7) Uani 0.50 1 d PU
Ni1 Ni 0.5000 0.0000 0.5000 0.061 Uani 1 2 d SU

loop_
_atom_site_aniso_label
_atom_site_aniso_U_11
_atom_site_aniso_U_22
_atom_site_aniso_U_33
_atom_site_aniso_U_23
_atom_site_aniso_U_13
_atom_site_aniso_U_12
Dy1 0.0276(3) 0.0264(4) 0.0269(4) -0.0001(3) 0.0142(3) 0.0024(2)
Dy2 0.0309(4) 0.0331(4) 0.0291(4) -0.0029(3) 0.0140(3) -0.0061(3)
Dy3 0.0407(4) 0.0323(4) 0.0290(4) 0.0007(3) 0.0138(3) -0.0107(3)
Ni2 0.0213(8) 0.0229(8) 0.0208(8) -0.0013(6) 0.0119(7) -0.0023(6)
Ni3 0.0195(8) 0.0195(8) 0.0220(8) -0.0002(6) 0.0062(6) -0.0024(6)
Ni4 0.0275(8) 0.0184(8) 0.0188(8) 0.0000(6) 0.0120(7) 0.0007(6)
N1 0.040(6) 0.029(5) 0.022(5) 0.001(4) 0.014(4) 0.007(5)
N2 0.033(5) 0.027(5) 0.027(5) -0.001(4) 0.018(4) -0.001(4)
N3 0.027(5) 0.037(6) 0.030(5) -0.008(5) 0.017(4) -0.005(4)
N4 0.031(5) 0.035(6) 0.022(5) 0.001(4) 0.012(4) -0.008(5)
N5 0.028(5) 0.025(5) 0.031(5) 0.002(4) 0.006(4) -0.002(4)
N6 0.023(5) 0.026(5) 0.028(5) 0.003(4) 0.008(4) -0.002(4)
O1 0.059(6) 0.047(6) 0.070(7) 0.002(5) 0.019(6) -0.024(5)
O2 0.040(5) 0.027(5) 0.022(4) 0.005(4) 0.018(4) -0.002(4)
O3 0.070(7) 0.075(7) 0.040(6) -0.007(5) 0.025(5) -0.001(6)
O4 0.074(7) 0.063(7) 0.041(6) -0.007(5) 0.033(5) -0.007(6)
O5 0.023(4) 0.018(4) 0.025(4) -0.004(3) 0.012(3) 0.000(3)
O6 0.029(4) 0.026(4) 0.030(5) -0.003(4) 0.017(4) -0.007(4)
O7 0.034(5) 0.041(5) 0.030(5) -0.006(4) 0.009(4) 0.010(4)
O8 0.020(4) 0.027(4) 0.025(4) -0.003(3) 0.012(3) -0.001(3)
O9 0.066(7) 0.091(8) 0.066(7) 0.006(6) 0.034(6) -0.017(6)
O10 0.072(7) 0.100(9) 0.077(8) 0.024(7) 0.044(6) -0.010(6)
O11 0.025(4) 0.029(4) 0.021(4) 0.001(4) 0.012(3) 0.000(4)
O12 0.025(4) 0.041(5) 0.025(4) -0.001(4) 0.009(4) -0.007(4)
O13 0.070(7) 0.051(6) 0.051(6) -0.005(5) 0.043(5) -0.007(5)
O14 0.025(4) 0.027(4) 0.022(4) -0.002(3) 0.011(3) -0.001(3)
O15 0.050(6) 0.073(7) 0.049(6) -0.008(5) 0.017(5) -0.019(5)
O16 0.048(6) 0.063(7) 0.065(7) -0.017(6) 0.026(5) -0.012(5)
O17 0.025(4) 0.020(4) 0.025(4) -0.001(3) 0.011(4) -0.004(3)
O18 0.033(5) 0.038(5) 0.033(5) 0.000(4) 0.017(4) -0.007(4)
O19 0.021(4) 0.019(4) 0.016(4) 0.002(3) 0.011(3) 0.003(3)
O20 0.021(4) 0.020(4) 0.024(4) 0.000(3) 0.008(3) -0.005(3)
O21 0.023(4) 0.018(4) 0.017(4) 0.001(3) 0.011(3) 0.004(3)
O22 0.028(4) 0.023(4) 0.026(4) 0.000(4) 0.014(4) -0.004(3)
O23 0.025(4) 0.024(4) 0.024(4) 0.003(3) 0.013(4) -0.001(3)
O24 0.026(4) 0.028(4) 0.022(4) 0.001(4) 0.012(4) -0.002(4)
O25 0.020(4) 0.019(4) 0.022(4) -0.001(3) 0.011(3) 0.002(3)
O26 0.024(4) 0.021(4) 0.027(4) -0.001(3) 0.015(4) 0.001(3)
O27 0.023(4) 0.018(4) 0.028(4) 0.004(3) 0.015(3) 0.001(3)
O28 0.083(7) 0.054(6) 0.042(6) 0.006(5) 0.025(6) 0.008(6)
O29 0.153(12) 0.145(12) 0.139(12) 0.015(9) 0.065(9) -0.006(9)
O30 0.031(5) 0.038(5) 0.048(6) 0.013(4) 0.020(4) 0.004(4)
O31 0.066(7) 0.042(6) 0.091(8) -0.011(6) 0.001(6) 0.023(6)
O32 0.076(8) 0.066(7) 0.084(8) -0.019(6) 0.031(6) 0.013(6)
O33 0.040(5) 0.048(6) 0.064(7) -0.021(5) 0.022(5) -0.004(5)
C1 0.068(9) 0.063(9) 0.072(9) 0.000(7) 0.031(7) -0.021(7)
C2 0.058(8) 0.034(7) 0.048(8) 0.002(6) 0.024(6) -0.009(6)
C3 0.068(9) 0.048(8) 0.063(9) 0.003(7) 0.035(7) -0.011(7)
C4 0.073(9) 0.044(8) 0.059(8) 0.017(7) 0.033(7) -0.002(7)
C5 0.061(8) 0.050(8) 0.050(8) 0.013(6) 0.023(7) 0.004(7)
C6 0.054(7) 0.041(7) 0.031(7) 0.009(6) 0.020(6) 0.006(6)
C7 0.047(7) 0.030(6) 0.034(6) -0.001(5) 0.025(6) -0.001(5)
C8 0.048(7) 0.041(7) 0.035(7) 0.005(6) 0.015(6) 0.012(6)
C9 0.036(6) 0.043(7) 0.035(7) 0.007(6) 0.013(5) 0.007(6)
C10 0.046(7) 0.061(8) 0.037(7) -0.006(6) 0.015(6) 0.006(6)
C12 0.074(10) 0.084(10) 0.065(9) -0.010(8) 0.031(8) -0.001(8)
C13 0.076(9) 0.077(10) 0.053(8) -0.007(7) 0.032(7) 0.002(8)
C15 0.059(8) 0.047(8) 0.037(7) 0.003(6) 0.025(6) -0.004(6)
C16 0.044(7) 0.040(7) 0.037(7) -0.001(5) 0.027(6) -0.009(6)
C17 0.037(6) 0.038(7) 0.029(6) -0.006(5) 0.021(5) -0.006(5)
C18 0.032(6) 0.030(6) 0.032(6) -0.002(5) 0.017(5) -0.001(5)
C19 0.051(7) 0.037(7) 0.042(7) -0.010(6) 0.030(6) -0.001(6)
C20 0.052(7) 0.032(7) 0.052(8) -0.006(6) 0.029(6) 0.001(6)
C21 0.037(6) 0.037(7) 0.045(7) -0.003(6) 0.026(6) -0.005(5)
C22 0.024(5) 0.017(5) 0.029(6) -0.005(5) 0.013(5) -0.009(4)
C23 0.020(5) 0.019(5) 0.027(6) -0.004(5) 0.007(5) 0.003(4)
C24 0.042(7) 0.030(6) 0.035(6) -0.003(5) 0.024(5) -0.004(5)
C25 0.052(8) 0.055(8) 0.036(7) -0.001(6) 0.015(6) 0.004(6)
C26 0.024(6) 0.022(6) 0.029(6) -0.006(5) 0.007(5) 0.001(5)
C27 0.029(6) 0.037(7) 0.036(7) 0.004(6) 0.003(5) 0.002(5)
C28 0.031(6) 0.049(8) 0.053(8) 0.001(6) 0.016(6) 0.001(6)
C29 0.036(7) 0.048(7) 0.047(7) -0.003(6) 0.022(6) 0.007(6)
C30 0.025(6) 0.042(7) 0.042(7) -0.001(6) 0.021(5) 0.002(5)
C31 0.028(6) 0.026(6) 0.032(6) -0.001(5) 0.012(5) 0.001(5)
C32 0.044(7) 0.050(7) 0.042(7) -0.005(6) 0.028(6) 0.003(6)
C33 0.044(7) 0.060(8) 0.045(7) -0.010(6) 0.027(6) 0.003(6)
C34 0.053(8) 0.065(9) 0.045(8) -0.006(6) 0.029(6) -0.003(7)
C36 0.115(13) 0.122(14) 0.108(13) 0.009(9) 0.057(9) -0.011(9)
C37 0.077(10) 0.089(11) 0.082(10) 0.014(8) 0.044(8) -0.009(8)
C39 0.045(7) 0.055(8) 0.055(8) 0.003(7) 0.020(6) -0.019(6)
C40 0.034(6) 0.041(7) 0.032(6) 0.001(6) 0.009(5) -0.011(6)
C41 0.037(6) 0.031(6) 0.034(6) 0.002(5) 0.018(5) -0.009(5)
C42 0.037(6) 0.026(6) 0.020(6) 0.000(5) 0.010(5) -0.003(5)
C43 0.045(7) 0.034(7) 0.031(6) 0.003(5) 0.014(6) -0.001(6)
C44 0.045(7) 0.027(6) 0.034(7) 0.003(5) 0.013(6) 0.002(5)
C45 0.039(6) 0.036(7) 0.020(6) -0.004(5) 0.010(5) 0.003(5)
C46 0.024(6) 0.033(6) 0.020(6) -0.002(5) 0.006(5) 0.001(5)
C47 0.024(5) 0.027(6) 0.019(5) 0.001(5) 0.011(5) 0.001(5)
C48 0.030(6) 0.045(7) 0.036(7) 0.000(6) 0.006(5) -0.006(6)
C49 0.078(9) 0.074(10) 0.065(9) -0.006(7) 0.042(8) -0.010(7)
C50 0.040(7) 0.040(7) 0.031(6) -0.008(5) 0.013(5) 0.002(6)
C51 0.052(7) 0.054(8) 0.035(7) -0.013(6) 0.022(6) 0.007(6)
C52 0.044(7) 0.048(8) 0.034(7) -0.015(6) 0.013(6) 0.004(6)
C53 0.039(7) 0.034(7) 0.039(7) -0.014(6) 0.003(6) 0.004(6)
C54 0.028(6) 0.030(6) 0.026(6) -0.007(5) 0.005(5) 0.005(5)
C55 0.025(6) 0.033(6) 0.016(5) -0.005(5) 0.003(4) 0.002(5)
C56 0.022(5) 0.023(6) 0.032(6) -0.001(5) 0.001(5) -0.003(5)
C57 0.035(6) 0.024(6) 0.035(7) 0.004(5) 0.005(5) -0.003(5)
C58 0.043(7) 0.041(7) 0.035(7) 0.001(6) 0.017(6) -0.010(6)
C60 0.068(9) 0.085(10) 0.068(9) 0.007(8) 0.028(7) -0.012(8)
C61 0.051(8) 0.062(9) 0.052(8) -0.002(7) 0.015(6) -0.014(7)
C63 0.031(6) 0.047(7) 0.033(7) -0.007(6) 0.013(5) -0.006(5)
C64 0.026(6) 0.041(7) 0.029(6) 0.000(5) 0.007(5) -0.002(5)
C65 0.029(6) 0.035(6) 0.030(6) 0.004(5) 0.008(5) -0.004(5)
C66 0.028(6) 0.038(7) 0.034(6) -0.001(5) 0.016(5) -0.002(5)
C67 0.030(6) 0.040(7) 0.046(7) 0.005(6) 0.014(6) 0.002(5)
C68 0.038(7) 0.037(7) 0.055(8) 0.000(6) 0.027(6) 0.003(5)
C69 0.040(7) 0.040(7) 0.047(7) 0.000(6) 0.025(6) -0.006(6)
C70 0.032(6) 0.028(6) 0.037(6) 0.001(5) 0.021(5) -0.010(5)
C71 0.028(6) 0.025(6) 0.036(6) 0.004(5) 0.016(5) -0.010(5)
C72 0.041(7) 0.040(7) 0.036(7) -0.002(5) 0.024(6) -0.008(6)
C73 0.033(6) 0.022(6) 0.038(7) -0.001(5) 0.010(5) 0.010(5)
C74 0.022(5) 0.023(6) 0.032(6) -0.001(5) 0.015(5) -0.004(5)
C75 0.039(7) 0.031(7) 0.046(7) 0.006(6) 0.017(6) 0.007(5)
C76 0.027(6) 0.015(5) 0.025(6) 0.003(4) 0.014(5) 0.003(4)
C77 0.037(6) 0.039(7) 0.042(7) 0.001(6) 0.025(6) 0.003(5)
C78 0.023(5) 0.021(6) 0.019(5) 0.001(4) 0.010(4) 0.005(4)
C79 0.095(11) 0.077(11) 0.097(11) -0.009(8) 0.028(8) 0.001(8)
C80 0.056(8) 0.045(8) 0.051(8) -0.009(6) 0.014(6) 0.004(7)
C81 0.042(7) 0.047(8) 0.056(8) 0.004(6) 0.011(6) 0.017(6)
C82 0.037(7) 0.039(7) 0.049(8) 0.011(6) 0.016(6) 0.007(6)
C83 0.086(10) 0.090(11) 0.083(11) -0.020(8) 0.035(8) 0.003(8)
C84 0.024(6) 0.035(7) 0.040(7) -0.005(6) 0.015(5) 0.005(5)
O34 0.078(12) 0.080(13) 0.103(13) -0.003(9) 0.031(9) 0.007(9)
C85 0.036(10) 0.046(11) 0.047(11) -0.002(8) 0.017(8) -0.008(8)
O35 0.15(2) 0.15(2) 0.15(2) -0.003(10) 0.061(12) -0.002(10)
C86 0.11(2) 0.10(2) 0.12(2) -0.003(10) 0.042(12) -0.004(10)
O36 0.28(3) 0.28(3) 0.28(3) 0.002(10) 0.117(13) -0.001(10)
C88 0.19(2) 0.18(2) 0.19(2) -0.003(10) 0.077(13) -0.005(10)
O37 0.27(2) 0.28(2) 0.27(2) -0.008(10) 0.117(13) 0.005(10)
O38 0.051(6) 0.051(6) 0.069(7) -0.001(6) 0.003(5) 0.016(5)
O39 0.089(9) 0.100(9) 0.086(9) -0.010(7) 0.033(7) 0.011(7)
O40 0.063(10) 0.060(10) 0.052(10) 0.001(8) 0.025(8) 0.007(8)
O41 0.054(9) 0.057(10) 0.039(9) 0.011(7) 0.019(7) -0.018(8)
O43 0.072(11) 0.062(11) 0.061(10) 0.004(8) 0.033(8) 0.006(8)
Ni1 0.066 0.047 0.062 -0.010 0.018 0.017

loop_
_atom_type_symbol
_atom_type_description
_atom_type_scat_dispersion_real
_atom_type_scat_dispersion_imag
_atom_type_scat_source
C C 0.0033 0.0016 'International Tables Vol C Tables 4.2.6.8 and 6.1.1.4'
H H 0.0000 0.0000 'International Tables Vol C Tables 4.2.6.8 and 6.1.1.4'
N N 0.0061 0.0033 'International Tables Vol C Tables 4.2.6.8 and 6.1.1.4'
O O 0.0106 0.0060 'International Tables Vol C Tables 4.2.6.8 and 6.1.1.4'
Ni Ni 0.3393 1.1124 'International Tables Vol C Tables 4.2.6.8 and 6.1.1.4'
Dy Dy -0.1892 4.4098 'International Tables Vol C Tables 4.2.6.8 and 6.1.1.4'

loop_
_geom_angle_atom_site_label_1
_geom_angle_atom_site_label_2
_geom_angle_atom_site_label_3
_geom_angle
_geom_angle_site_symmetry_1
_geom_angle_site_symmetry_3
O21 Dy1 O30 73.7(3) . .
O21 Dy1 O8 137.4(3) . .
O30 Dy1 O8 74.3(3) . .
O21 Dy1 O27 77.2(3) . .
O30 Dy1 O27 147.5(3) . .
O8 Dy1 O27 138.2(3) . .
O21 Dy1 O19 80.9(3) . .
O30 Dy1 O19 85.9(3) . .
O8 Dy1 O19 69.4(3) . .
O27 Dy1 O19 103.6(3) . .
O21 Dy1 O5 71.8(3) . .
O30 Dy1 O5 88.0(3) . .
O8 Dy1 O5 133.9(3) . .
O27 Dy1 O5 69.2(3) . .
O19 Dy1 O5 152.7(3) . .
O21 Dy1 O25 128.1(3) . .
O30 Dy1 O25 138.5(3) . .
O8 Dy1 O25 67.0(3) . .
O27 Dy1 O25 72.4(3) . .
O19 Dy1 O25 67.1(3) . .
O5 Dy1 O25 130.0(3) . .
O21 Dy1 O6 131.8(3) . .
O30 Dy1 O6 115.9(4) . .
O8 Dy1 O6 87.7(3) . .
O27 Dy1 O6 74.3(3) . .
O19 Dy1 O6 143.3(3) . .
O5 Dy1 O6 62.1(3) . .
O25 Dy1 O6 77.8(3) . .
O21 Dy1 Ni2 121.09(19) . .
O30 Dy1 Ni2 97.0(3) . .
O8 Dy1 Ni2 38.2(2) . .
O27 Dy1 Ni2 110.4(2) . .
O19 Dy1 Ni2 40.17(19) . .
O5 Dy1 Ni2 167.0(2) . .
O25 Dy1 Ni2 42.20(19) . .
O6 Dy1 Ni2 105.1(2) . .
O21 Dy1 Ni4 36.62(19) . .
O30 Dy1 Ni4 80.7(2) . .
O8 Dy1 Ni4 153.7(2) . .
O27 Dy1 Ni4 67.2(2) . .
O19 Dy1 Ni4 117.41(19) . .
O5 Dy1 Ni4 35.3(2) . .
O25 Dy1 Ni4 139.24(19) . .
O6 Dy1 Ni4 95.9(2) . .
Ni2 Dy1 Ni4 157.44(4) . .
O33 Dy2 O19 75.8(4) . .
O33 Dy2 O24 148.3(3) . .
O19 Dy2 O24 76.8(3) . .
O33 Dy2 O14 77.1(3) . .
O19 Dy2 O14 140.7(3) . .
O24 Dy2 O14 134.5(3) . .
O33 Dy2 O20 87.5(4) . .
O19 Dy2 O20 82.7(3) . .
O24 Dy2 O20 104.4(3) . .
O14 Dy2 O20 68.2(3) . .
O33 Dy2 O11 86.5(4) . .
O19 Dy2 O11 71.2(3) . .
O24 Dy2 O11 69.8(3) . .
O14 Dy2 O11 134.5(3) . .
O20 Dy2 O11 153.9(3) . .
O33 Dy2 O23 139.9(4) . .
O19 Dy2 O23 126.5(3) . .
O24 Dy2 O23 70.7(3) . .
O14 Dy2 O23 65.3(3) . .
O20 Dy2 O23 66.4(3) . .
O11 Dy2 O23 129.9(3) . .
O33 Dy2 O12 113.0(4) . .
O19 Dy2 O12 131.5(3) . .
O24 Dy2 O12 75.0(3) . .
O14 Dy2 O12 85.5(3) . .
O20 Dy2 O12 142.5(3) . .
O11 Dy2 O12 62.3(3) . .
O23 Dy2 O12 78.6(3) . .
O33 Dy2 Ni3 99.5(3) . .
O19 Dy2 Ni3 122.29(19) . .
O24 Dy2 Ni3 108.5(2) . .
O14 Dy2 Ni3 37.4(2) . .
O20 Dy2 Ni3 39.7(2) . .
O11 Dy2 Ni3 166.2(2) . .
O23 Dy2 Ni3 41.2(2) . .
O12 Dy2 Ni3 103.8(2) . .
O28 Dy3 O20 76.5(4) . .
O28 Dy3 O21 94.6(4) . .
O20 Dy3 O21 84.2(3) . .
O28 Dy3 O22 147.8(4) . .
O20 Dy3 O22 77.0(3) . .
O21 Dy3 O22 100.5(3) . .
O28 Dy3 O2 77.8(4) . .
O20 Dy3 O2 141.2(3) . .
O21 Dy3 O2 69.4(3) . .
O22 Dy3 O2 134.1(3) . .
O28 Dy3 O17 85.7(4) . .
O20 Dy3 O17 71.1(3) . .
O21 Dy3 O17 154.6(3) . .
O22 Dy3 O17 68.7(3) . .
O2 Dy3 O17 134.8(3) . .
O28 Dy3 O26 142.7(4) . .
O20 Dy3 O26 128.8(3) . .
O21 Dy3 O26 66.1(3) . .
O22 Dy3 O26 69.4(3) . .
O2 Dy3 O26 65.7(3) . .
O17 Dy3 O26 125.7(3) . .
O28 Dy3 O18 110.1(4) . .
O20 Dy3 O18 130.9(3) . .
O21 Dy3 O18 140.1(3) . .
O22 Dy3 O18 75.1(3) . .
O2 Dy3 O18 85.3(3) . .
O17 Dy3 O18 61.4(3) . .
O26 Dy3 O18 75.6(3) . .
O28 Dy3 Ni4 103.0(3) . .
O20 Dy3 Ni4 124.2(2) . .
O21 Dy3 Ni4 40.00(19) . .
O22 Dy3 Ni4 106.8(2) . .
O2 Dy3 Ni4 37.6(2) . .
O17 Dy3 Ni4 163.5(2) . .
O26 Dy3 Ni4 41.6(2) . .
O18 Dy3 Ni4 102.2(2) . .
O8 Ni2 N3 90.9(4) . .
O8 Ni2 O11 168.3(3) . .
N3 Ni2 O11 97.2(4) . .
O8 Ni2 N4 96.3(4) . .
N3 Ni2 N4 96.2(5) . .
O11 Ni2 N4 91.2(4) . .
O8 Ni2 O19 84.7(3) . .
N3 Ni2 O19 97.3(4) . .
O11 Ni2 O19 85.9(3) . .
N4 Ni2 O19 166.5(4) . .
O8 Ni2 O25 80.3(3) . .
N3 Ni2 O25 170.7(4) . .
O11 Ni2 O25 91.1(3) . .
N4 Ni2 O25 87.8(4) . .
O19 Ni2 O25 79.1(3) . .
O8 Ni2 Dy1 48.0(2) . .
N3 Ni2 Dy1 121.5(4) . .
O11 Ni2 Dy1 120.2(2) . .
N4 Ni2 Dy1 123.4(3) . .
O19 Ni2 Dy1 48.8(2) . .
O25 Ni2 Dy1 49.9(2) . .
O14 Ni3 N5 91.3(4) . .
O14 Ni3 O17 168.2(4) . .
N5 Ni3 O17 97.5(4) . .
O14 Ni3 N6 96.2(4) . .
N5 Ni3 N6 94.7(5) . .
O17 Ni3 N6 91.0(4) . .
O14 Ni3 O20 84.1(3) . .
N5 Ni3 O20 99.2(4) . .
O17 Ni3 O20 86.7(3) . .
N6 Ni3 O20 166.0(4) . .
O14 Ni3 O23 79.7(3) . .
N5 Ni3 O23 171.0(4) . .
O17 Ni3 O23 91.2(3) . .
N6 Ni3 O23 87.3(4) . .
O20 Ni3 O23 79.0(3) . .
O14 Ni3 Dy2 48.0(3) . .
N5 Ni3 Dy2 122.9(3) . .
O17 Ni3 Dy2 120.1(2) . .
N6 Ni3 Dy2 123.0(3) . .
O20 Ni3 Dy2 48.2(2) . .
O23 Ni3 Dy2 49.6(2) . .
O2 Ni4 N1 91.4(4) . .
O2 Ni4 O5 168.3(4) . .
N1 Ni4 O5 97.0(4) . .
O2 Ni4 N2 96.3(4) . .
N1 Ni4 N2 95.2(5) . .
O5 Ni4 N2 91.1(4) . .
O2 Ni4 O21 84.6(3) . .
N1 Ni4 O21 98.1(4) . .
O5 Ni4 O21 86.2(3) . .
N2 Ni4 O21 166.6(4) . .
O2 Ni4 O26 80.5(4) . .
N1 Ni4 O26 171.4(4) . .
O5 Ni4 O26 90.6(3) . .
N2 Ni4 O26 88.6(4) . .
O21 Ni4 O26 78.3(3) . .
O2 Ni4 Dy3 48.1(3) . .
N1 Ni4 Dy3 121.2(3) . .
O5 Ni4 Dy3 120.3(3) . .
N2 Ni4 Dy3 124.8(3) . .
O21 Ni4 Dy3 47.5(2) . .
O26 Ni4 Dy3 50.8(2) . .
O2 Ni4 Dy1 125.8(3) . .
N1 Ni4 Dy1 102.7(3) . .
O5 Ni4 Dy1 44.3(2) . .
N2 Ni4 Dy1 133.1(3) . .
O21 Ni4 Dy1 42.0(2) . .
O26 Ni4 Dy1 80.0(2) . .
Dy3 Ni4 Dy1 81.14(4) . .
C8 N1 C9 116.4(13) . .
C8 N1 Ni4 123.5(11) . .
C9 N1 Ni4 119.4(9) . .
C17 N2 C16 114.9(12) . .
C17 N2 Ni4 122.7(9) . .
C16 N2 Ni4 121.5(9) . .
C32 N3 C33 116.7(13) . .
C32 N3 Ni2 123.3(10) . .
C33 N3 Ni2 119.8(10) . .
C41 N4 C40 114.8(13) . .
C41 N4 Ni2 123.5(10) . .
C40 N4 Ni2 121.0(9) . .
C56 N5 C57 115.0(12) . .
C56 N5 Ni3 124.2(10) . .
C57 N5 Ni3 120.7(10) . .
C65 N6 C64 116.2(12) . .
C65 N6 Ni3 122.0(10) . .
C64 N6 Ni3 121.3(9) . .
C2 O1 C1 116.6(16) . .
C7 O2 Ni4 125.9(9) . .
C7 O2 Dy3 127.9(9) . .
Ni4 O2 Dy3 94.3(3) . .
C10 O3 C12 113.3(16) . .
C13 O4 C15 113.4(15) . .
C23 O5 Ni4 122.7(8) . .
C23 O5 Dy1 121.2(8) . .
Ni4 O5 Dy1 100.5(3) . .
C22 O6 C24 118.0(10) . .
C22 O6 Dy1 119.0(7) . .
C24 O6 Dy1 121.5(8) . .
C26 O7 C25 117.5(12) . .
C31 O8 Ni2 128.4(8) . .
C31 O8 Dy1 126.8(8) . .
Ni2 O8 Dy1 93.8(3) . .
C36 O9 C34 111(2) . .
C39 O10 C37 113.4(18) . .
C47 O11 Ni2 121.9(8) . .
C47 O11 Dy2 119.5(7) . .
Ni2 O11 Dy2 101.1(3) . .
C46 O12 C48 117.4(11) . .
C46 O12 Dy2 119.1(8) . .
C48 O12 Dy2 121.5(9) . .
C50 O13 C49 115.5(14) . .
C55 O14 Ni3 127.7(9) . .
C55 O14 Dy2 126.2(8) . .
Ni3 O14 Dy2 94.6(3) . .
C60 O15 C58 114.6(16) . .
C63 O16 C61 114.0(14) . .
C71 O17 Ni3 121.6(8) . .
C71 O17 Dy3 118.5(8) . .
Ni3 O17 Dy3 100.0(3) . .
C70 O18 C72 117.4(11) . .
C70 O18 Dy3 117.0(8) . .
C72 O18 Dy3 120.4(8) . .
Ni2 O19 Dy2 101.5(3) . .
Ni2 O19 Dy1 91.0(3) . .
Dy2 O19 Dy1 131.1(3) . .
Ni3 O20 Dy3 101.9(3) . .
Ni3 O20 Dy2 92.1(3) . .
Dy3 O20 Dy2 130.1(4) . .
Ni4 O21 Dy1 101.4(3) . .
Ni4 O21 Dy3 92.5(3) . .
Dy1 O21 Dy3 132.9(4) . .
C74 O22 Dy3 136.0(8) . .
C74 O23 Ni3 121.6(8) . .
C74 O23 Dy2 118.3(8) . .
Ni3 O23 Dy2 89.1(3) . .
C76 O24 Dy2 135.5(8) . .
C76 O25 Ni2 120.2(8) . .
C76 O25 Dy1 118.4(7) . .
Ni2 O25 Dy1 87.9(3) . .
C78 O26 Ni4 120.4(8) . .
C78 O26 Dy3 119.1(7) . .
Ni4 O26 Dy3 87.5(3) . .
C78 O27 Dy1 134.5(8) . .
C80 O28 Dy3 132.4(15) . .
C80 O29 Ni1 122(2) . .
C82 O30 Dy1 139.5(11) . .
C82 O31 Ni1 141.2(13) . .
C84 O32 Ni1 127.8(12) . .
C84 O33 Dy2 135.0(11) . .
O1 C1 H1A 109.5 . .
O1 C1 H1B 109.5 . .
H1A C1 H1B 109.5 . .
O1 C1 H1C 109.5 . .
H1A C1 H1C 109.5 . .
H1B C1 H1C 109.5 . .
O1 C2 C3 127.4(17) . .
O1 C2 C7 113.6(14) . .
C3 C2 C7 119.0(17) . .
C4 C3 C2 122.2(19) . .
C4 C3 H3A 118.9 . .
C2 C3 H3A 118.9 . .
C3 C4 C5 118.5(18) . .
C3 C4 H4A 120.7 . .
C5 C4 H4A 120.7 . .
C4 C5 C6 123.1(18) . .
C4 C5 H5A 118.4 . .
C6 C5 H5A 118.4 . .
C7 C6 C5 118.1(16) . .
C7 C6 C8 124.9(15) . .
C5 C6 C8 117.0(16) . .
O2 C7 C6 124.2(14) . .
O2 C7 C2 116.8(14) . .
C6 C7 C2 119.0(15) . .
N1 C8 C6 128.0(15) . .
N1 C8 H8A 116.0 . .
C6 C8 H8A 116.0 . .
C10 C9 N1 110.5(13) . .
C10 C9 H9A 109.5 . .
N1 C9 H9A 109.5 . .
C10 C9 H9B 109.5 . .
N1 C9 H9B 109.5 . .
H9A C9 H9B 108.1 . .
O3 C10 C9 108.7(15) . .
O3 C10 H10A 110.0 . .
C9 C10 H10A 110.0 . .
O3 C10 H10B 110.0 . .
C9 C10 H10B 110.0 . .
H10A C10 H10B 108.3 . .
O3 C12 C13 106.4(18) . .
O3 C12 H12A 110.5 . .
C13 C12 H12A 110.5 . .
O3 C12 H12B 110.5 . .
C13 C12 H12B 110.5 . .
H12A C12 H12B 108.6 . .
O4 C13 C12 109.3(18) . .
O4 C13 H13A 109.8 . .
C12 C13 H13A 109.8 . .
O4 C13 H13B 109.8 . .
C12 C13 H13B 109.8 . .
H13A C13 H13B 108.3 . .
O4 C15 C16 107.4(14) . .
O4 C15 H15A 110.2 . .
C16 C15 H15A 110.2 . .
O4 C15 H15B 110.2 . .
C16 C15 H15B 110.2 . .
H15A C15 H15B 108.5 . .
N2 C16 C15 111.2(13) . .
N2 C16 H16A 109.4 . .
C15 C16 H16A 109.4 . .
N2 C16 H16B 109.4 . .
C15 C16 H16B 109.4 . .
H16A C16 H16B 108.0 . .
N2 C17 C18 127.4(13) . .
N2 C17 H17A 116.3 . .
C18 C17 H17A 116.3 . .
C23 C18 C19 120.5(13) . .
C23 C18 C17 124.5(13) . .
C19 C18 C17 114.8(13) . .
C20 C19 C18 122.1(14) . .
C20 C19 H19A 118.9 . .
C18 C19 H19A 118.9 . .
C19 C20 C21 119.0(15) . .
C19 C20 H20A 120.5 . .
C21 C20 H20A 120.5 . .
C22 C21 C20 119.5(14) . .
C22 C21 H21A 120.2 . .
C20 C21 H21A 120.2 . .
O6 C22 C21 124.5(12) . .
O6 C22 C23 113.1(11) . .
C21 C22 C23 122.5(12) . .
O5 C23 C18 126.1(12) . .
O5 C23 C22 117.6(11) . .
C18 C23 C22 116.3(12) . .
O6 C24 H24A 109.5 . .
O6 C24 H24B 109.5 . .
H24A C24 H24B 109.5 . .
O6 C24 H24C 109.5 . .
H24A C24 H24C 109.5 . .
H24B C24 H24C 109.5 . .
O7 C25 H25A 109.5 . .
O7 C25 H25B 109.5 . .
H25A C25 H25B 109.5 . .
O7 C25 H25C 109.5 . .
H25A C25 H25C 109.5 . .
H25B C25 H25C 109.5 . .
O7 C26 C27 125.0(13) . .
O7 C26 C31 112.1(11) . .
C27 C26 C31 122.9(13) . .
C26 C27 C28 118.6(15) . .
C26 C27 H27A 120.7 . .
C28 C27 H27A 120.7 . .
C29 C28 C27 120.2(15) . .
C29 C28 H28A 119.9 . .
C27 C28 H28A 119.9 . .
C28 C29 C30 122.3(15) . .
C28 C29 H29A 118.8 . .
C30 C29 H29A 118.8 . .
C29 C30 C31 119.2(14) . .
C29 C30 C32 117.8(14) . .
C31 C30 C32 123.0(13) . .
O8 C31 C26 119.3(12) . .
O8 C31 C30 124.0(13) . .
C26 C31 C30 116.6(13) . .
N3 C32 C30 129.4(14) . .
N3 C32 H32A 115.3 . .
C30 C32 H32A 115.3 . .
N3 C33 C34 110.4(15) . .
N3 C33 H33A 109.6 . .
C34 C33 H33A 109.6 . .
N3 C33 H33B 109.6 . .
C34 C33 H33B 109.6 . .
H33A C33 H33B 108.1 . .
O9 C34 C33 108.5(16) . .
O9 C34 H34A 110.0 . .
C33 C34 H34A 110.0 . .
O9 C34 H34D 110.0 . .
C33 C34 H34D 110.0 . .
H34A C34 H34D 108.4 . .
O9 C36 C37 109(3) . .
O9 C36 H36A 109.9 . .
C37 C36 H36A 109.9 . .
O9 C36 H36B 109.9 . .
C37 C36 H36B 109.9 . .
H36A C36 H36B 108.3 . .
O10 C37 C36 113(2) . .
O10 C37 H37D 108.9 . .
C36 C37 H37D 108.9 . .
O10 C37 H37B 108.9 . .
C36 C37 H37B 108.9 . .
H37D C37 H37B 107.7 . .
O10 C39 C40 108.2(16) . .
O10 C39 H39A 110.1 . .
C40 C39 H39A 110.1 . .
O10 C39 H39B 110.1 . .
C40 C39 H39B 110.1 . .
H39A C39 H39B 108.4 . .
N4 C40 C39 111.2(13) . .
N4 C40 H40A 109.4 . .
C39 C40 H40A 109.4 . .
N4 C40 H40B 109.4 . .
C39 C40 H40B 109.4 . .
H40A C40 H40B 108.0 . .
N4 C41 C42 127.6(13) . .
N4 C41 H41A 116.2 . .
C42 C41 H41A 116.2 . .
C43 C42 C47 120.4(13) . .
C43 C42 C41 116.1(13) . .
C47 C42 C41 123.5(12) . .
C44 C43 C42 122.6(15) . .
C44 C43 H43A 118.7 . .
C42 C43 H43A 118.7 . .
C43 C44 C45 119.4(14) . .
C43 C44 H44A 120.3 . .
C45 C44 H44A 120.3 . .
C46 C45 C44 119.5(14) . .
C46 C45 H45A 120.3 . .
C44 C45 H45A 120.3 . .
O12 C46 C45 124.8(12) . .
O12 C46 C47 113.6(12) . .
C45 C46 C47 121.6(13) . .
O11 C47 C42 126.1(12) . .
O11 C47 C46 117.6(12) . .
C42 C47 C46 116.3(12) . .
O12 C48 H48A 109.5 . .
O12 C48 H48B 109.5 . .
H48A C48 H48B 109.5 . .
O12 C48 H48C 109.5 . .
H48A C48 H48C 109.5 . .
H48B C48 H48C 109.5 . .
O13 C49 H49A 109.5 . .
O13 C49 H49B 109.5 . .
H49A C49 H49B 109.5 . .
O13 C49 H49C 109.5 . .
H49A C49 H49C 109.5 . .
H49B C49 H49C 109.5 . .
C51 C50 O13 126.0(15) . .
C51 C50 C55 121.0(15) . .
O13 C50 C55 112.9(13) . .
C50 C51 C52 119.5(16) . .
C50 C51 H51A 120.3 . .
C52 C51 H51A 120.3 . .
C53 C52 C51 120.7(15) . .
C53 C52 H52A 119.6 . .
C51 C52 H52A 119.6 . .
C52 C53 C54 121.2(16) . .
C52 C53 H53A 119.4 . .
C54 C53 H53A 119.4 . .
C55 C54 C53 119.6(14) . .
C55 C54 C56 124.3(12) . .
C53 C54 C56 115.9(14) . .
O14 C55 C54 124.2(13) . .
O14 C55 C50 117.8(13) . .
C54 C55 C50 118.0(13) . .
N5 C56 C54 127.1(13) . .
N5 C56 H56A 116.4 . .
C54 C56 H56A 116.4 . .
N5 C57 C58 112.9(12) . .
N5 C57 H57A 109.0 . .
C58 C57 H57A 109.0 . .
N5 C57 H57B 109.0 . .
C58 C57 H57B 109.0 . .
H57A C57 H57B 107.8 . .
O15 C58 C57 107.1(13) . .
O15 C58 H58A 110.3 . .
C57 C58 H58A 110.3 . .
O15 C58 H58B 110.3 . .
C57 C58 H58B 110.3 . .
H58A C58 H58B 108.5 . .
O15 C60 C61 111.3(18) . .
O15 C60 H60A 109.4 . .
C61 C60 H60A 109.4 . .
O15 C60 H60B 109.4 . .
C61 C60 H60B 109.4 . .
H60A C60 H60B 108.0 . .
C60 C61 O16 112.8(17) . .
C60 C61 H61A 109.0 . .
O16 C61 H61A 109.0 . .
C60 C61 H61B 109.0 . .
O16 C61 H61B 109.0 . .
H61A C61 H61B 107.8 . .
O16 C63 C64 108.8(13) . .
O16 C63 H63A 109.9 . .
C64 C63 H63A 109.9 . .
O16 C63 H63B 109.9 . .
C64 C63 H63B 109.9 . .
H63A C63 H63B 108.3 . .
N6 C64 C63 112.2(12) . .
N6 C64 H64A 109.2 . .
C63 C64 H64A 109.2 . .
N6 C64 H64B 109.2 . .
C63 C64 H64B 109.2 . .
H64A C64 H64B 107.9 . .
N6 C65 C66 129.4(14) . .
N6 C65 H65A 115.3 . .
C66 C65 H65A 115.3 . .
C71 C66 C67 121.1(14) . .
C71 C66 C65 122.5(13) . .
C67 C66 C65 116.3(14) . .
C68 C67 C66 120.5(15) . .
C68 C67 H67A 119.8 . .
C66 C67 H67A 119.8 . .
C67 C68 C69 120.7(15) . .
C67 C68 H68A 119.7 . .
C69 C68 H68A 119.7 . .
C70 C69 C68 119.1(15) . .
C70 C69 H69A 120.4 . .
C68 C69 H69A 120.4 . .
C69 C70 O18 124.2(14) . .
C69 C70 C71 123.6(14) . .
O18 C70 C71 112.3(12) . .
O17 C71 C66 126.1(13) . .
O17 C71 C70 118.9(13) . .
C66 C71 C70 114.9(13) . .
O18 C72 H72A 109.5 . .
O18 C72 H72B 109.5 . .
H72A C72 H72B 109.5 . .
O18 C72 H72C 109.5 . .
H72A C72 H72C 109.5 . .
H72B C72 H72C 109.5 . .
C74 C73 H73A 109.5 . .
C74 C73 H73B 109.5 . .
H73A C73 H73B 109.5 . .
C74 C73 H73C 109.5 . .
H73A C73 H73C 109.5 . .
H73B C73 H73C 109.5 . .
O22 C74 O23 122.1(12) . .
O22 C74 C73 119.6(12) . .
O23 C74 C73 118.3(12) . .
C76 C75 H75A 109.5 . .
C76 C75 H75B 109.5 . .
H75A C75 H75B 109.5 . .
C76 C75 H75C 109.5 . .
H75A C75 H75C 109.5 . .
H75B C75 H75C 109.5 . .
O24 C76 O25 124.1(11) . .
O24 C76 C75 120.4(12) . .
O25 C76 C75 115.5(11) . .
C78 C77 H77A 109.5 . .
C78 C77 H77B 109.5 . .
H77A C77 H77B 109.5 . .
C78 C77 H77C 109.5 . .
H77A C77 H77C 109.5 . .
H77B C77 H77C 109.5 . .
O27 C78 O26 124.1(11) . .
O27 C78 C77 118.8(11) . .
O26 C78 C77 117.1(11) . .
C80 C79 H79A 109.5 . .
C80 C79 H79B 109.5 . .
H79A C79 H79B 109.5 . .
C80 C79 H79C 109.5 . .
H79A C79 H79C 109.5 . .
H79B C79 H79C 109.5 . .
O28 C80 O29 120(2) . .
O28 C80 C79 121(2) . .
O29 C80 C79 115(2) . .
C82 C81 H81A 109.5 . .
C82 C81 H81B 109.5 . .
H81A C81 H81B 109.5 . .
C82 C81 H81C 109.5 . .
H81A C81 H81C 109.5 . .
H81B C81 H81C 109.5 . .
O30 C82 O31 123.0(15) . .
O30 C82 C81 118.9(16) . .
O31 C82 C81 118.0(16) . .
C84 C83 H83A 109.5 . .
C84 C83 H83B 109.5 . .
H83A C83 H83B 109.5 . .
C84 C83 H83C 109.5 . .
H83A C83 H83C 109.5 . .
H83B C83 H83C 109.5 . .
O33 C84 O32 127.3(15) . .
O33 C84 C83 116.1(17) . .
O32 C84 C83 114.5(17) . .
C85 O34 H34B 109.5 . .
O34 C85 H85A 109.5 . .
O34 C85 H85B 109.5 . .
H85A C85 H85B 109.5 . .
O34 C85 H85C 109.5 . .
H85A C85 H85C 109.5 . .
H85B C85 H85C 109.5 . .
C86 O35 H35B 109.5 . .
O35 C86 H86A 109.5 . .
O35 C86 H86B 109.5 . .
H86A C86 H86B 109.5 . .
O35 C86 H86C 109.5 . .
H86A C86 H86C 109.5 . .
H86B C86 H86C 109.5 . .
C88 O36 H36D 109.5 . .
O36 C88 H88A 109.5 . .
O36 C88 H88B 109.5 . .
H88A C88 H88B 109.5 . .
O36 C88 H88C 109.5 . .
H88A C88 H88C 109.5 . .
H88B C88 H88C 109.5 . .
O32 Ni1 O32 179.998(2) . 3_656
O32 Ni1 O31 85.5(5) . .
O32 Ni1 O31 94.5(5) 3_656 .
O32 Ni1 O31 94.5(5) . 3_656
O32 Ni1 O31 85.5(5) 3_656 3_656
O31 Ni1 O31 179.999(1) . 3_656
O32 Ni1 O29 80.6(8) . .
O32 Ni1 O29 99.4(8) 3_656 .
O31 Ni1 O29 75.2(8) . .
O31 Ni1 O29 104.8(8) 3_656 .
O32 Ni1 O29 99.4(8) . 3_656
O32 Ni1 O29 80.6(8) 3_656 3_656
O31 Ni1 O29 104.8(8) . 3_656
O31 Ni1 O29 75.2(8) 3_656 3_656
O29 Ni1 O29 179.997(4) . 3_656

loop_
_geom_bond_atom_site_label_1
_geom_bond_atom_site_label_2
_geom_bond_distance
_geom_bond_site_symmetry_2
Dy1 O21 2.380(8) .
Dy1 O30 2.384(10) .
Dy1 O8 2.437(8) .
Dy1 O27 2.450(8) .
Dy1 O19 2.462(8) .
Dy1 O5 2.473(9) .
Dy1 O25 2.505(8) .
Dy1 O6 2.553(9) .
Dy1 Ni2 3.2713(17) .
Dy1 Ni4 3.4853(17) .
Dy2 O33 2.380(12) .
Dy2 O19 2.403(8) .
Dy2 O24 2.441(9) .
Dy2 O14 2.458(9) .
Dy2 O20 2.459(8) .
Dy2 O11 2.469(9) .
Dy2 O23 2.511(9) .
Dy2 O12 2.550(10) .
Dy2 Ni3 3.2959(17) .
Dy3 O28 2.395(14) .
Dy3 O20 2.408(9) .
Dy3 O21 2.434(8) .
Dy3 O22 2.457(9) .
Dy3 O2 2.458(9) .
Dy3 O17 2.509(9) .
Dy3 O26 2.558(9) .
Dy3 O18 2.582(10) .
Dy3 Ni4 3.2958(18) .
Ni2 O8 2.028(9) .
Ni2 N3 2.043(11) .
Ni2 O11 2.053(9) .
Ni2 N4 2.053(12) .
Ni2 O19 2.111(8) .
Ni2 O25 2.199(8) .
Ni3 O14 2.008(9) .
Ni3 N5 2.046(12) .
Ni3 O17 2.058(9) .
Ni3 N6 2.060(11) .
Ni3 O20 2.107(9) .
Ni3 O23 2.173(9) .
Ni4 O2 2.017(10) .
Ni4 N1 2.030(12) .
Ni4 O5 2.046(9) .
Ni4 N2 2.067(11) .
Ni4 O21 2.121(8) .
Ni4 O26 2.192(9) .
N1 C8 1.27(2) .
N1 C9 1.51(2) .
N2 C17 1.290(19) .
N2 C16 1.472(18) .
N3 C32 1.29(2) .
N3 C33 1.46(2) .
N4 C41 1.267(19) .
N4 C40 1.471(18) .
N5 C56 1.291(19) .
N5 C57 1.453(19) .
N6 C65 1.257(19) .
N6 C64 1.457(18) .
O1 C2 1.35(2) .
O1 C1 1.42(2) .
O2 C7 1.323(18) .
O3 C10 1.42(2) .
O3 C12 1.46(3) .
O4 C13 1.43(3) .
O4 C15 1.44(2) .
O5 C23 1.308(15) .
O6 C22 1.376(16) .
O6 C24 1.442(17) .
O7 C26 1.375(17) .
O7 C25 1.418(19) .
O8 C31 1.304(16) .
O9 C36 1.36(3) .
O9 C34 1.44(2) .
O10 C39 1.40(2) .
O10 C37 1.42(3) .
O11 C47 1.330(16) .
O12 C46 1.347(17) .
O12 C48 1.445(17) .
O13 C50 1.40(2) .
O13 C49 1.42(2) .
O14 C55 1.338(16) .
O15 C60 1.43(3) .
O15 C58 1.45(2) .
O16 C63 1.466(19) .
O16 C61 1.47(2) .
O17 C71 1.323(17) .
O18 C70 1.389(18) .
O18 C72 1.439(18) .
O22 C74 1.260(17) .
O23 C74 1.293(16) .
O24 C76 1.247(16) .
O25 C76 1.283(15) .
O26 C78 1.290(15) .
O27 C78 1.246(15) .
O28 C80 1.15(2) .
O29 C80 1.24(3) .
O29 Ni1 2.37(3) .
O30 C82 1.21(2) .
O31 C82 1.23(2) .
O31 Ni1 2.332(14) .
O32 C84 1.28(2) .
O32 Ni1 2.286(17) .
O33 C84 1.181(19) .
C1 H1A 0.9600 .
C1 H1B 0.9600 .
C1 H1C 0.9600 .
C2 C3 1.40(3) .
C2 C7 1.43(2) .
C3 C4 1.34(3) .
C3 H3A 0.9300 .
C4 C5 1.39(3) .
C4 H4A 0.9300 .
C5 C6 1.40(2) .
C5 H5A 0.9300 .
C6 C7 1.39(2) .
C6 C8 1.44(2) .
C8 H8A 0.9300 .
C9 C10 1.50(2) .
C9 H9A 0.9700 .
C9 H9B 0.9700 .
C10 H10A 0.9700 .
C10 H10B 0.9700 .
C12 C13 1.51(3) .
C12 H12A 0.9700 .
C12 H12B 0.9700 .
C13 H13A 0.9700 .
C13 H13B 0.9700 .
C15 C16 1.52(2) .
C15 H15A 0.9700 .
C15 H15B 0.9700 .
C16 H16A 0.9700 .
C16 H16B 0.9700 .
C17 C18 1.45(2) .
C17 H17A 0.9300 .
C18 C23 1.397(19) .
C18 C19 1.40(2) .
C19 C20 1.38(2) .
C19 H19A 0.9300 .
C20 C21 1.41(2) .
C20 H20A 0.9300 .
C21 C22 1.38(2) .
C21 H21A 0.9300 .
C22 C23 1.443(18) .
C24 H24A 0.9600 .
C24 H24B 0.9600 .
C24 H24C 0.9600 .
C25 H25A 0.9600 .
C25 H25B 0.9600 .
C25 H25C 0.9600 .
C26 C27 1.38(2) .
C26 C31 1.42(2) .
C27 C28 1.39(2) .
C27 H27A 0.9300 .
C28 C29 1.36(2) .
C28 H28A 0.9300 .
C29 C30 1.39(2) .
C29 H29A 0.9300 .
C30 C31 1.42(2) .
C30 C32 1.46(2) .
C32 H32A 0.9300 .
C33 C34 1.49(3) .
C33 H33A 0.9700 .
C33 H33B 0.9700 .
C34 H34A 0.9700 .
C34 H34D 0.9700 .
C36 C37 1.53(4) .
C36 H36A 0.9700 .
C36 H36B 0.9700 .
C37 H37D 0.9700 .
C37 H37B 0.9700 .
C39 C40 1.52(2) .
C39 H39A 0.9700 .
C39 H39B 0.9700 .
C40 H40A 0.9700 .
C40 H40B 0.9700 .
C41 C42 1.48(2) .
C41 H41A 0.9300 .
C42 C43 1.40(2) .
C42 C47 1.405(19) .
C43 C44 1.35(2) .
C43 H43A 0.9300 .
C44 C45 1.41(2) .
C44 H44A 0.9300 .
C45 C46 1.39(2) .
C45 H45A 0.9300 .
C46 C47 1.439(18) .
C48 H48A 0.9600 .
C48 H48B 0.9600 .
C48 H48C 0.9600 .
C49 H49A 0.9600 .
C49 H49B 0.9600 .
C49 H49C 0.9600 .
C50 C51 1.39(2) .
C50 C55 1.40(2) .
C51 C52 1.40(3) .
C51 H51A 0.9300 .
C52 C53 1.32(3) .
C52 H52A 0.9300 .
C53 C54 1.42(2) .
C53 H53A 0.9300 .
C54 C55 1.39(2) .
C54 C56 1.48(2) .
C56 H56A 0.9300 .
C57 C58 1.49(2) .
C57 H57A 0.9700 .
C57 H57B 0.9700 .
C58 H58A 0.9700 .
C58 H58B 0.9700 .
C60 C61 1.46(3) .
C60 H60A 0.9700 .
C60 H60B 0.9700 .
C61 H61A 0.9700 .
C61 H61B 0.9700 .
C63 C64 1.51(2) .
C63 H63A 0.9700 .
C63 H63B 0.9700 .
C64 H64A 0.9700 .
C64 H64B 0.9700 .
C65 C66 1.47(2) .
C65 H65A 0.9300 .
C66 C71 1.41(2) .
C66 C67 1.41(2) .
C67 C68 1.37(2) .
C67 H67A 0.9300 .
C68 C69 1.38(2) .
C68 H68A 0.9300 .
C69 C70 1.38(2) .
C69 H69A 0.9300 .
C70 C71 1.43(2) .
C72 H72A 0.9600 .
C72 H72B 0.9600 .
C72 H72C 0.9600 .
C73 C74 1.473(19) .
C73 H73A 0.9600 .
C73 H73B 0.9600 .
C73 H73C 0.9600 .
C75 C76 1.543(19) .
C75 H75A 0.9600 .
C75 H75B 0.9600 .
C75 H75C 0.9600 .
C77 C78 1.494(19) .
C77 H77A 0.9600 .
C77 H77B 0.9600 .
C77 H77C 0.9600 .
C79 C80 1.58(3) .
C79 H79A 0.9600 .
C79 H79B 0.9600 .
C79 H79C 0.9600 .
C81 C82 1.51(2) .
C81 H81A 0.9600 .
C81 H81B 0.9600 .
C81 H81C 0.9600 .
C83 C84 1.60(3) .
C83 H83A 0.9600 .
C83 H83B 0.9600 .
C83 H83C 0.9600 .
O34 C85 1.45(5) .
O34 H34B 0.8200 .
C85 H85A 0.9600 .
C85 H85B 0.9600 .
C85 H85C 0.9600 .
O35 C86 1.454(10) .
O35 H35B 0.8200 .
C86 H86A 0.9600 .
C86 H86B 0.9600 .
C86 H86C 0.9600 .
O36 C88 1.453(10) .
O36 H36D 0.8200 .
C88 H88A 0.9600 .
C88 H88B 0.9600 .
C88 H88C 0.9600 .
O40 O43 1.51(4) .
Ni1 O32 2.286(17) 3_656
Ni1 O31 2.332(14) 3_656
Ni1 O29 2.37(3) 3_656
